data_4507339
loop_
_publ_author_name
'Zhou, Tian-Hua'
'He, Zhang-Zhen'
'Xu, Xiang'
'Qian, Xiang-Ying'
'Mao, Jiang-Gao'

_publ_section_title
;
 Ligand Geometry Directed Polar Cobalt(II) Phosphonate Displaying Weak
 Ferromagnetism
;
_journal_issue 2
_journal_name_full 'Crystal Growth &amp; Design'
_journal_page_first 838
_journal_paper_doi 10.1021/cg301542n
_journal_volume 13
_journal_year 2013
_chemical_formula_moiety C9H10NO5PCo
_chemical_formula_sum 'C9 H10 Co N O5 P'
_chemical_formula_weight 302.08
_chemical_name_systematic
; 
 ? 
;
_space_group_IT_number 29
_symmetry_cell_setting orthorhombic
_symmetry_space_group_name_Hall 'P 2c -2ac'
_symmetry_space_group_name_H-M 'P c a 21'
_atom_sites_solution_hydrogens geom
_atom_sites_solution_primary direct
_atom_sites_solution_secondary difmap
_audit_creation_method SHELXL-97
_cell_angle_alpha 90.00
_cell_angle_beta 90.00
_cell_angle_gamma 90.00
_cell_formula_units_Z 4
_cell_length_a 9.934(7)
_cell_length_b 12.513(8)
_cell_length_c 8.645(6)
_cell_measurement_reflns_used 3186
_cell_measurement_temperature 293(2)
_cell_measurement_theta_max 27.4797
_cell_measurement_theta_min 3.2559
_cell_volume 1074.6(13)
_computing_structure_refinement 'SHELXL-97 (Sheldrick, 1997)'
_computing_structure_solution 'SHELXS-97 (Sheldrick, 1990)'
_diffrn_ambient_temperature 293(2)
_diffrn_detector_area_resol_mean 28.5714
_diffrn_measured_fraction_theta_full 0.992
_diffrn_measured_fraction_theta_max 0.992
_diffrn_measurement_device_type 'Saturn70 (4x4 bin mode)'
_diffrn_measurement_method CCD_Profile_fitting
_diffrn_radiation_monochromator graphite
_diffrn_radiation_source 'fine-focus sealed tube'
_diffrn_radiation_type MoK\a
_diffrn_radiation_wavelength 0.71073
_diffrn_reflns_av_R_equivalents 0.0446
_diffrn_reflns_av_sigmaI/netI 0.0419
_diffrn_reflns_limit_h_max 12
_diffrn_reflns_limit_h_min -12
_diffrn_reflns_limit_k_max 16
_diffrn_reflns_limit_k_min -15
_diffrn_reflns_limit_l_max 11
_diffrn_reflns_limit_l_min -11
_diffrn_reflns_number 8042
_diffrn_reflns_theta_full 27.47
_diffrn_reflns_theta_max 27.47
_diffrn_reflns_theta_min 3.52
_exptl_absorpt_coefficient_mu 1.754
_exptl_absorpt_correction_T_max 1.0000
_exptl_absorpt_correction_T_min 0.2916
_exptl_absorpt_correction_type multi-scan
_exptl_crystal_colour blue
_exptl_crystal_density_diffrn 1.867
_exptl_crystal_density_method 'not measured'
_exptl_crystal_description plate
_exptl_crystal_F_000 612
_exptl_crystal_size_max 0.48
_exptl_crystal_size_mid 0.2
_exptl_crystal_size_min 0.08
_refine_diff_density_max 0.318
_refine_diff_density_min -0.539
_refine_diff_density_rms 0.067
_refine_ls_abs_structure_details 'Flack H D (1983), Acta Cryst. A39, 876-881'
_refine_ls_abs_structure_Flack 0.482(18)
_refine_ls_extinction_method none
_refine_ls_goodness_of_fit_ref 1.056
_refine_ls_hydrogen_treatment constr
_refine_ls_matrix_type full
_refine_ls_number_parameters 151
_refine_ls_number_reflns 2403
_refine_ls_number_restraints 1
_refine_ls_restrained_S_all 1.055
_refine_ls_R_factor_all 0.0351
_refine_ls_R_factor_gt 0.0334
_refine_ls_shift/su_max 0.000
_refine_ls_shift/su_mean 0.000
_refine_ls_structure_factor_coef Fsqd
_refine_ls_weighting_details 'calc w=1/[\s^2^(Fo^2^)+(0.0459P)^2^+0.2760P] where P=(Fo^2^+2Fc^2^)/3'
_refine_ls_weighting_scheme calc
_refine_ls_wR_factor_gt 0.0814
_refine_ls_wR_factor_ref 0.0828
_reflns_number_gt 2284
_reflns_number_total 2403
_reflns_threshold_expression >2sigma(I)
_cod_data_source_file cg301542n_si_001.cif
_cod_data_source_block Co(HL)
_cod_depositor_comments
;
The following automatic conversions were performed:

'_symmetry_cell_setting' value 'Orthorhombic' changed to
'orthorhombic' according to
/home/saulius/struct/CIF-dictionaries/cif_core.dic dictionary named
'cif_core.dic' version 2.4.2 from
2011-04-26.

'_exptl_absorpt_correction_type' value 'Multi-scan'
changed to 'multi-scan' according to
/home/saulius/struct/CIF-dictionaries/cif_core.dic dictionary named
'cif_core.dic' version 2.4.2 from
2011-04-26.

'_refine_ls_hydrogen_treatment' value 'Constr' changed
to 'constr' according to
/home/saulius/struct/CIF-dictionaries/cif_core.dic dictionary named
'cif_core.dic' version 2.4.2 from 2011-04-26.

Automatic conversion script
Id: cif_fix_values 1891 2012-01-12 08:04:46Z andrius 
;
_cod_original_sg_symbol_H-M Pca21
_cod_database_code 4507339

loop_
_symmetry_equiv_pos_as_xyz
'x, y, z'
'-x, -y, z+1/2'
'x+1/2, -y, z'
'-x+1/2, y, z+1/2'

loop_
_atom_site_label
_atom_site_type_symbol
_atom_site_fract_x
_atom_site_fract_y
_atom_site_fract_z
_atom_site_U_iso_or_equiv
_atom_site_adp_type
_atom_site_occupancy
_atom_site_symmetry_multiplicity
_atom_site_calc_flag
_atom_site_refinement_flags
Co1 Co 0.92345(4) 0.12183(3) 0.18420(6) 0.01877(12) Uani 1 1 d .
P1 P 1.14620(7) 0.97244(5) 0.33158(10) 0.01655(17) Uani 1 1 d .
O1 O 1.0975(2) 1.07882(18) 0.2686(3) 0.0248(5) Uani 1 1 d .
O2 O 1.0948(3) 0.95468(19) 0.4925(3) 0.0326(6) Uani 1 1 d .
O3 O 1.2976(2) 0.96390(16) 0.3179(3) 0.0251(5) Uani 1 1 d .
O5 O 0.8611(3) 0.26919(18) 0.2113(3) 0.0347(6) Uani 1 1 d .
O4 O 1.0176(3) 0.28406(18) 0.0305(4) 0.0404(7) Uani 1 1 d .
N1 N 0.9325(2) 0.84101(17) 0.2557(3) 0.0204(6) Uani 1 1 d .
H1C H 0.8908 0.9027 0.2797 0.025 Uiso 1 1 calc R
H1D H 0.9337 0.8003 0.3415 0.025 Uiso 1 1 calc R
C1 C 1.0749(2) 0.86568(17) 0.2109(3) 0.0240(9) Uani 1 1 d R
H1A H 1.0776 0.8874 0.1033 0.029 Uiso 1 1 calc R
H1B H 1.1293 0.8017 0.2217 0.029 Uiso 1 1 calc R
C2 C 0.8513(3) 0.7845(2) 0.1338(4) 0.0246(7) Uani 1 1 d .
H2A H 0.8734 0.8146 0.0335 0.029 Uiso 1 1 calc R
H2B H 0.7565 0.7978 0.1527 0.029 Uiso 1 1 calc R
C3 C 0.8746(3) 0.6652(2) 0.1288(4) 0.0214(7) Uani 1 1 d .
C4 C 0.9772(4) 0.6204(2) 0.0401(5) 0.0288(8) Uani 1 1 d .
H4A H 1.0350 0.6641 -0.0161 0.035 Uiso 1 1 calc R
C5 C 0.9929(4) 0.5101(3) 0.0360(4) 0.0291(8) Uani 1 1 d .
H5A H 1.0613 0.4805 -0.0237 0.035 Uiso 1 1 calc R
C6 C 0.9090(3) 0.4440(2) 0.1188(4) 0.0219(7) Uani 1 1 d .
C7 C 0.8066(3) 0.4878(2) 0.2072(5) 0.0266(8) Uani 1 1 d .
H7A H 0.7491 0.4435 0.2629 0.032 Uiso 1 1 calc R
C8 C 0.7900(3) 0.5978(2) 0.2122(4) 0.0262(8) Uani 1 1 d .
H8A H 0.7214 0.6269 0.2722 0.031 Uiso 1 1 calc R
C9 C 0.9312(3) 0.3246(3) 0.1169(5) 0.0269(8) Uani 1 1 d .

loop_
_atom_site_aniso_label
_atom_site_aniso_U_11
_atom_site_aniso_U_22
_atom_site_aniso_U_33
_atom_site_aniso_U_23
_atom_site_aniso_U_13
_atom_site_aniso_U_12
Co1 0.01502(18) 0.01658(19) 0.0247(2) 0.0003(2) -0.0020(2) -0.00015(13)
P1 0.0117(3) 0.0162(3) 0.0217(4) -0.0011(3) 0.0004(3) -0.0014(2)
O1 0.0146(11) 0.0210(11) 0.0387(15) 0.0030(10) -0.0059(10) -0.0017(8)
O2 0.0396(15) 0.0317(12) 0.0264(15) 0.0045(12) 0.0099(11) -0.0061(11)
O3 0.0126(10) 0.0247(10) 0.0379(14) -0.0077(11) -0.0007(10) 0.0002(8)
O5 0.0346(14) 0.0165(10) 0.0531(18) 0.0010(12) 0.0011(12) 0.0000(9)
O4 0.0372(16) 0.0255(12) 0.0586(18) -0.0156(13) 0.0030(14) 0.0050(11)
N1 0.0136(13) 0.0164(13) 0.0313(15) -0.0012(11) -0.0014(11) -0.0012(9)
C1 0.0146(14) 0.0230(14) 0.034(3) -0.0065(14) 0.0033(13) -0.0032(10)
C2 0.0187(15) 0.0180(14) 0.0370(18) -0.0006(13) -0.0087(13) 0.0006(11)
C3 0.0196(15) 0.0154(13) 0.0293(17) -0.0020(13) -0.0058(13) -0.0024(11)
C4 0.0307(19) 0.0210(15) 0.035(2) 0.0024(14) 0.0062(17) -0.0009(13)
C5 0.0301(18) 0.0243(15) 0.033(2) -0.0030(16) 0.0070(16) 0.0036(13)
C6 0.0227(16) 0.0157(14) 0.0273(17) -0.0022(13) -0.0036(14) -0.0011(12)
C7 0.0243(16) 0.0204(14) 0.035(2) 0.0015(15) 0.0027(15) -0.0043(12)
C8 0.0188(14) 0.0226(14) 0.037(2) -0.0036(14) 0.0030(14) 0.0025(11)
C9 0.0263(17) 0.0180(15) 0.037(2) -0.0038(15) -0.0105(16) 0.0024(12)

loop_
_atom_type_symbol
_atom_type_description
_atom_type_scat_dispersion_real
_atom_type_scat_dispersion_imag
_atom_type_scat_source
C C 0.0033 0.0016 'International Tables Vol C Tables 4.2.6.8 and 6.1.1.4'
H H 0.0000 0.0000 'International Tables Vol C Tables 4.2.6.8 and 6.1.1.4'
N N 0.0061 0.0033 'International Tables Vol C Tables 4.2.6.8 and 6.1.1.4'
O O 0.0106 0.0060 'International Tables Vol C Tables 4.2.6.8 and 6.1.1.4'
P P 0.1023 0.0942 'International Tables Vol C Tables 4.2.6.8 and 6.1.1.4'
Co Co 0.3494 0.9721 'International Tables Vol C Tables 4.2.6.8 and 6.1.1.4'

loop_
_geom_angle_atom_site_label_1
_geom_angle_atom_site_label_2
_geom_angle_atom_site_label_3
_geom_angle
_geom_angle_site_symmetry_1
_geom_angle_site_symmetry_3
O2 Co1 O1 105.58(11) 2_764 1_545
O2 Co1 O5 122.82(12) 2_764 .
O1 Co1 O5 119.64(11) 1_545 .
O2 Co1 O3 99.83(12) 2_764 3_465
O1 Co1 O3 100.89(10) 1_545 3_465
O5 Co1 O3 103.69(10) . 3_465
O2 P1 O3 113.65(15) . .
O2 P1 O1 110.77(14) . .
O3 P1 O1 110.53(13) . .
O2 P1 C1 106.74(13) . .
O3 P1 C1 106.70(12) . .
O1 P1 C1 108.16(13) . .
P1 O1 Co1 131.15(13) . 1_565
P1 O2 Co1 155.00(17) . 2_765
P1 O3 Co1 134.49(15) . 3_565
C9 O5 Co1 105.2(2) . .
C1 N1 C2 114.99(17) . .
C1 N1 H1C 108.5 . .
C2 N1 H1C 108.5 . .
C1 N1 H1D 108.5 . .
C2 N1 H1D 108.5 . .
H1C N1 H1D 107.5 . .
N1 C1 P1 111.53(8) . .
N1 C1 H1A 109.3 . .
P1 C1 H1A 109.3 . .
N1 C1 H1B 109.3 . .
P1 C1 H1B 109.3 . .
H1A C1 H1B 108.0 . .
N1 C2 C3 113.7(2) . .
N1 C2 H2A 108.8 . .
C3 C2 H2A 108.8 . .
N1 C2 H2B 108.8 . .
C3 C2 H2B 108.8 . .
H2A C2 H2B 107.7 . .
C8 C3 C4 118.9(3) . .
C8 C3 C2 119.4(3) . .
C4 C3 C2 121.7(3) . .
C5 C4 C3 119.7(3) . .
C5 C4 H4A 120.1 . .
C3 C4 H4A 120.1 . .
C6 C5 C4 121.0(3) . .
C6 C5 H5A 119.5 . .
C4 C5 H5A 119.5 . .
C5 C6 C7 119.7(3) . .
C5 C6 C9 120.0(3) . .
C7 C6 C9 120.3(3) . .
C6 C7 C8 119.8(3) . .
C6 C7 H7A 120.1 . .
C8 C7 H7A 120.1 . .
C7 C8 C3 120.8(3) . .
C7 C8 H8A 119.6 . .
C3 C8 H8A 119.6 . .
O4 C9 O5 122.5(3) . .
O4 C9 C6 120.7(3) . .
O5 C9 C6 116.8(3) . .

loop_
_geom_bond_atom_site_label_1
_geom_bond_atom_site_label_2
_geom_bond_distance
_geom_bond_site_symmetry_2
Co1 O2 1.922(3) 2_764
Co1 O1 1.953(2) 1_545
Co1 O5 1.959(3) .
Co1 O3 2.012(2) 3_465
P1 O2 1.498(3) .
P1 O3 1.512(2) .
P1 O1 1.517(2) .
P1 C1 1.837(2) .
O1 Co1 1.953(2) 1_565
O2 Co1 1.922(3) 2_765
O3 Co1 2.012(2) 3_565
O5 C9 1.278(5) .
O4 C9 1.246(4) .
N1 C1 1.4988 .
N1 C2 1.504(4) .
N1 H1C 0.9000 .
N1 H1D 0.9000 .
C1 H1A 0.9700 .
C1 H1B 0.9700 .
C2 C3 1.512(4) .
C2 H2A 0.9700 .
C2 H2B 0.9700 .
C3 C8 1.393(5) .
C3 C4 1.393(5) .
C4 C5 1.390(4) .
C4 H4A 0.9300 .
C5 C6 1.376(5) .
C5 H5A 0.9300 .
C6 C7 1.385(5) .
C6 C9 1.510(5) .
C7 C8 1.387(4) .
C7 H7A 0.9300 .
C8 H8A 0.9300 .

loop_
_geom_hbond_atom_site_label_D
_geom_hbond_atom_site_label_H
_geom_hbond_atom_site_label_A
_geom_hbond_distance_DH
_geom_hbond_distance_HA
_geom_hbond_distance_DA
_geom_hbond_angle_DHA
_geom_hbond_site_symmetry_A
N1 H1C O3 0.90 1.94 2.837(3) 176.4 3_475
N1 H1D O4 0.90 2.00 2.887(4) 166.6 2_765
